data_7038556
loop_
_publ_author_name
'Kumar, Amit'
'Priest, Isobel K.'
'Hooper, Thomas N.'
'Weller, Andrew S.'

_publ_section_title
;
 Variable coordination modes and catalytic dehydrogenation of B-phenyl
 amine-boranes.
;
_journal_issue 14
_journal_name_full 'Dalton transactions (Cambridge, England : 2003)'
_journal_page_first 6183
_journal_page_last 6195
_journal_paper_doi 10.1039/c6dt00197a
_journal_volume 45
_journal_year 2016
_chemical_formula_moiety 'C32 H12 B F24, C26 H54 B N P2 Rh'
_chemical_formula_sum 'C58 H66 B2 F24 N P2 Rh'
_chemical_formula_weight 1419.58
_chemical_properties_physical 'Air-sensitive, Moisture-sensitive, Oxygen-sensitive'
_space_group_crystal_system triclinic
_space_group_IT_number 2
_space_group_name_Hall '-P 1'
_space_group_name_H-M_alt 'P -1'
_symmetry_space_group_name_Hall '-P 1'
_symmetry_space_group_name_H-M 'P -1'
_atom_sites_solution_hydrogens mixed
_audit_creation_method SHELXL-2014
_audit_update_record
;
2016-02-18 deposited with the CCDC.
2016-02-24 downloaded from the CCDC.
;
_cell_angle_alpha 103.872(6)
_cell_angle_beta 103.598(5)
_cell_angle_gamma 91.524(6)
_cell_formula_units_Z 2
_cell_length_a 12.3669(8)
_cell_length_b 14.4784(13)
_cell_length_c 18.9906(11)
_cell_measurement_reflns_used 4812
_cell_measurement_temperature 150(2)
_cell_measurement_theta_max 74.9669
_cell_measurement_theta_min 3.1536
_cell_volume 3196.2(4)
_computing_cell_refinement
;
CrysAlisPro, Agilent Technologies,
Version 1.171.35.21 (release 20-01-2012 CrysAlis171 .NET)
(compiled Jan 23 2012,18:06:46)
;
_computing_data_collection
;
CrysAlisPro, Agilent Technologies,
Version 1.171.35.21 (release 20-01-2012 CrysAlis171 .NET)
(compiled Jan 23 2012,18:06:46)
;
_computing_data_reduction
;
CrysAlisPro, Agilent Technologies,
Version 1.171.35.21 (release 20-01-2012 CrysAlis171 .NET)
(compiled Jan 23 2012,18:06:46)
;
_computing_structure_refinement 'SHELXL-2014 (Sheldrick, 2014)'
_computing_structure_solution 'SHELXS-97 (Sheldrick, 2008)'
_diffrn_ambient_temperature 150(2)
_diffrn_detector_area_resol_mean 10.4102
_diffrn_measured_fraction_theta_full 0.998
_diffrn_measured_fraction_theta_max 0.958
_diffrn_measurement_device_type 'SuperNova, Dual, Cu at zero, Atlas'
_diffrn_radiation_monochromator mirror
_diffrn_radiation_source 'SuperNova (Cu) X-ray Source'
_diffrn_radiation_type CuK\a
_diffrn_radiation_wavelength 1.54178
_diffrn_reflns_av_R_equivalents 0.0785
_diffrn_reflns_av_unetI/netI 0.1202
_diffrn_reflns_Laue_measured_fraction_full 0.998
_diffrn_reflns_Laue_measured_fraction_max 0.958
_diffrn_reflns_limit_h_max 8
_diffrn_reflns_limit_h_min -15
_diffrn_reflns_limit_k_max 17
_diffrn_reflns_limit_k_min -17
_diffrn_reflns_limit_l_max 23
_diffrn_reflns_limit_l_min -23
_diffrn_reflns_number 23146
_diffrn_reflns_point_group_measured_fraction_full 0.998
_diffrn_reflns_point_group_measured_fraction_max 0.958
_diffrn_reflns_theta_full 67.679
_diffrn_reflns_theta_max 75.137
_diffrn_reflns_theta_min 3.156
_exptl_absorpt_coefficient_mu 3.600
_exptl_absorpt_correction_T_max 1.00000
_exptl_absorpt_correction_T_min 0.54978
_exptl_absorpt_correction_type multi-scan
_exptl_absorpt_process_details
;
CrysAlisPro, Agilent Technologies,
Version 1.171.35.21 (release 20-01-2012 CrysAlis171 .NET)
(compiled Jan 23 2012,18:06:46)
Empirical absorption correction using spherical harmonics,
 implemented in SCALE3 ABSPACK scaling algorithm.
;
_exptl_crystal_colour yellow
_exptl_crystal_density_diffrn 1.475
_exptl_crystal_description plate
_exptl_crystal_F_000 1444
_exptl_crystal_recrystallization_method 'Re-crystallisation from solvent: 1,2-difluorobenzene/pentane'
_exptl_crystal_size_max 0.21
_exptl_crystal_size_mid 0.20
_exptl_crystal_size_min 0.08
_refine_diff_density_max 0.845
_refine_diff_density_min -1.555
_refine_diff_density_rms 0.103
_refine_ls_extinction_method none
_refine_ls_goodness_of_fit_ref 0.999
_refine_ls_hydrogen_treatment mixed
_refine_ls_matrix_type full
_refine_ls_number_parameters 1000
_refine_ls_number_reflns 12646
_refine_ls_number_restraints 553
_refine_ls_restrained_S_all 1.019
_refine_ls_R_factor_all 0.1292
_refine_ls_R_factor_gt 0.0834
_refine_ls_shift/su_max 0.001
_refine_ls_shift/su_mean 0.000
_refine_ls_structure_factor_coef Fsqd
_refine_ls_weighting_details 'w=1/[\s^2^(Fo^2^)+(0.1149P)^2^+6.2786P] where P=(Fo^2^+2Fc^2^)/3'
_refine_ls_weighting_scheme calc
_refine_ls_wR_factor_gt 0.2230
_refine_ls_wR_factor_ref 0.2658
_reflns_Friedel_coverage 0.000
_reflns_number_gt 7740
_reflns_number_total 12646
_reflns_threshold_expression 'I > 2\s(I)'
_cod_data_source_file c6dt00197a2.cif
_cod_data_source_block 11
_cod_depositor_comments 'Adding full bibliography for 7038549--7038556.cif.'
_cod_database_code 7038556
_shelx_space_group_comment
;
The symmetry employed for this shelxl refinement is uniquely defined
by the following loop, which should always be used as a source of
symmetry information in preference to the above space-group names.
They are only intended as comments.
;
_shelxl_version_number 2014-3

loop_
_space_group_symop_operation_xyz
'x, y, z'
'-x, -y, -z'

loop_
_atom_site_label
_atom_site_type_symbol
_atom_site_fract_x
_atom_site_fract_y
_atom_site_fract_z
_atom_site_U_iso_or_equiv
_atom_site_adp_type
_atom_site_occupancy
_atom_site_site_symmetry_order
_atom_site_calc_flag
_atom_site_refinement_flags_posn
_atom_site_refinement_flags_adp
_atom_site_refinement_flags_occupancy
_atom_site_disorder_assembly
_atom_site_disorder_group
Rh1 Rh 0.90096(5) 0.80426(5) 0.75121(3) 0.04892(19) Uani 1 1 d D . . . .
H1 H 0.989(4) 0.851(4) 0.730(4) 0.034(17) Uiso 1 1 d D . . . .
B1 B 0.8050(7) 0.8008(8) 0.8175(6) 0.059(2) Uani 1 1 d . . . . .
C1 C 0.7183(7) 0.7207(7) 0.7654(5) 0.057(2) Uani 1 1 d . . . . .
C2 C 0.7063(6) 0.6338(7) 0.7838(5) 0.058(2) Uani 1 1 d . . . . .
H2 H 0.7480 0.6263 0.8307 0.069 Uiso 1 1 calc R U . . .
C3 C 0.6342(7) 0.5581(7) 0.7347(5) 0.066(2) Uani 1 1 d . . . . .
H3 H 0.6257 0.5002 0.7488 0.079 Uiso 1 1 calc R U . . .
C4 C 0.5751(9) 0.5663(9) 0.6658(7) 0.087(3) Uani 1 1 d . . . . .
H4 H 0.5260 0.5142 0.6325 0.105 Uiso 1 1 calc R U . . .
C5 C 0.5870(10) 0.6483(11) 0.6456(7) 0.105(5) Uani 1 1 d . . . . .
H5 H 0.5488 0.6537 0.5974 0.126 Uiso 1 1 calc R U . . .
C6 C 0.6568(7) 0.7263(9) 0.6971(6) 0.083(4) Uani 1 1 d . . . . .
H6 H 0.6610 0.7851 0.6836 0.100 Uiso 1 1 calc R U . . .
N1 N 0.8016(8) 0.8465(7) 0.8913(5) 0.079(2) Uani 1 1 d . . . . .
C7 C 0.8892(11) 0.9207(10) 0.9424(8) 0.101(4) Uani 1 1 d . . . . .
H7A H 0.9491 0.9281 0.9179 0.152 Uiso 1 1 calc R U . . .
H7B H 0.9198 0.9013 0.9886 0.152 Uiso 1 1 calc R U . . .
H7C H 0.8564 0.9817 0.9545 0.152 Uiso 1 1 calc R U . . .
C8 C 0.7104(11) 0.8332(10) 0.9247(7) 0.100(4) Uani 1 1 d . . . . .
H8A H 0.6531 0.7858 0.8887 0.150 Uiso 1 1 calc R U . . .
H8B H 0.6780 0.8940 0.9380 0.150 Uiso 1 1 calc R U . . .
H8C H 0.7384 0.8107 0.9698 0.150 Uiso 1 1 calc R U . . .
P1 P 1.02122(15) 0.69057(14) 0.78109(10) 0.0441(4) Uani 1 1 d D . . . .
C9 C 0.9595(6) 0.5649(6) 0.7505(4) 0.0509(17) Uani 1 1 d . . . . .
H9 H 0.9051 0.5603 0.7812 0.061 Uiso 1 1 calc R U . . .
C10 C 1.0443(8) 0.4906(6) 0.7650(5) 0.063(2) Uani 1 1 d . . . . .
H10A H 1.0041 0.4276 0.7545 0.095 Uiso 1 1 calc R U . . .
H10B H 1.0871 0.5093 0.8175 0.095 Uiso 1 1 calc R U . . .
H10C H 1.0954 0.4879 0.7323 0.095 Uiso 1 1 calc R U . . .
C11 C 0.8925(8) 0.5382(7) 0.6692(5) 0.067(2) Uani 1 1 d . . . . .
H11A H 0.9435 0.5322 0.6363 0.101 Uiso 1 1 calc R U . . .
H11B H 0.8427 0.5880 0.6603 0.101 Uiso 1 1 calc R U . . .
H11C H 0.8480 0.4772 0.6586 0.101 Uiso 1 1 calc R U . . .
C12 C 1.0987(6) 0.7041(6) 0.8795(4) 0.0497(17) Uani 1 1 d . . . . .
H12 H 1.1589 0.6593 0.8788 0.060 Uiso 1 1 calc R U . . .
C13 C 1.0226(7) 0.6727(7) 0.9235(5) 0.062(2) Uani 1 1 d . . . . .
H13A H 1.0633 0.6837 0.9761 0.093 Uiso 1 1 calc R U . . .
H13B H 0.9984 0.6046 0.9027 0.093 Uiso 1 1 calc R U . . .
H13C H 0.9571 0.7096 0.9199 0.093 Uiso 1 1 calc R U . . .
C14 C 1.1556(7) 0.8036(7) 0.9171(5) 0.065(2) Uani 1 1 d . . . . .
H14A H 1.0990 0.8496 0.9199 0.098 Uiso 1 1 calc R U . . .
H14B H 1.2054 0.8202 0.8879 0.098 Uiso 1 1 calc R U . . .
H14C H 1.1991 0.8054 0.9677 0.098 Uiso 1 1 calc R U . . .
C15A C 1.1191(9) 0.6817(11) 0.7203(7) 0.050(3) Uani 0.68(2) 1 d D U P A 1
H15A H 1.1366 0.6138 0.7050 0.060 Uiso 0.68(2) 1 calc R U P A 1
C16A C 1.2298(10) 0.7472(11) 0.7564(8) 0.067(4) Uani 0.68(2) 1 d D U P A 1
H16A H 1.2840 0.7281 0.7265 0.100 Uiso 0.68(2) 1 calc R U P A 1
H16B H 1.2601 0.7410 0.8074 0.100 Uiso 0.68(2) 1 calc R U P A 1
H16C H 1.2150 0.8137 0.7580 0.100 Uiso 0.68(2) 1 calc R U P A 1
C17A C 1.0685(9) 0.7155(9) 0.6507(5) 0.080(3) Uani 0.68(2) 1 d D . P A 1
H17A H 1.0524 0.7823 0.6656 0.121 Uiso 0.68(2) 1 calc R U P A 1
H17B H 0.9991 0.6759 0.6227 0.121 Uiso 0.68(2) 1 calc R U P A 1
H17C H 1.1214 0.7100 0.6191 0.121 Uiso 0.68(2) 1 calc R U P A 1
C15B C 1.1311(16) 0.717(2) 0.7333(12) 0.052(9) Uani 0.32(2) 1 d D U P A 2
H15B H 1.1546 0.7868 0.7568 0.063 Uiso 0.32(2) 1 calc R U P A 2
C16B C 1.240(3) 0.668(3) 0.756(2) 0.084(11) Uani 0.32(2) 1 d D U P A 2
H16D H 1.2199 0.6011 0.7542 0.126 Uiso 0.32(2) 1 calc R U P A 2
H16E H 1.2805 0.7010 0.8074 0.126 Uiso 0.32(2) 1 calc R U P A 2
H16F H 1.2868 0.6705 0.7218 0.126 Uiso 0.32(2) 1 calc R U P A 2
C17B C 1.0685(9) 0.7155(9) 0.6507(5) 0.080(3) Uani 0.32(2) 1 d D . P A 2
H17D H 1.0775 0.7791 0.6424 0.121 Uiso 0.32(2) 1 calc R U P A 2
H17E H 0.9889 0.6966 0.6425 0.121 Uiso 0.32(2) 1 calc R U P A 2
H17F H 1.1000 0.6694 0.6158 0.121 Uiso 0.32(2) 1 calc R U P A 2
P2 P 0.84040(17) 0.93642(17) 0.70595(15) 0.0609(6) Uani 1 1 d D . . . .
C18A C 0.8364(13) 0.8903(10) 0.6017(7) 0.084(4) Uani 0.739(11) 1 d D U P B 1
H18A H 0.9141 0.8746 0.5995 0.101 Uiso 0.739(11) 1 calc R U P B 1
C19A C 0.7648(12) 0.8026(9) 0.5637(6) 0.104(4) Uani 0.739(11) 1 d D U P B 1
H19A H 0.6889 0.8118 0.5695 0.156 Uiso 0.739(11) 1 calc R U P B 1
H19B H 0.7937 0.7508 0.5858 0.156 Uiso 0.739(11) 1 calc R U P B 1
H19C H 0.7637 0.7861 0.5104 0.156 Uiso 0.739(11) 1 calc R U P B 1
C20A C 0.8046(17) 0.9611(14) 0.5515(10) 0.103(6) Uani 0.739(11) 1 d D U P B 1
H20A H 0.8155 0.9331 0.5016 0.154 Uiso 0.739(11) 1 calc R U P B 1
H20B H 0.8520 1.0212 0.5741 0.154 Uiso 0.739(11) 1 calc R U P B 1
H20C H 0.7261 0.9736 0.5473 0.154 Uiso 0.739(11) 1 calc R U P B 1
C18B C 0.750(2) 0.9043(13) 0.6109(10) 0.053(7) Uani 0.261(11) 1 d D U P B 2
H18B H 0.6740 0.8950 0.6199 0.064 Uiso 0.261(11) 1 calc R U P B 2
C19B C 0.7648(12) 0.8026(9) 0.5637(6) 0.104(4) Uani 0.261(11) 1 d D U P B 2
H19D H 0.7154 0.7906 0.5133 0.156 Uiso 0.261(11) 1 calc R U P B 2
H19E H 0.7460 0.7541 0.5881 0.156 Uiso 0.261(11) 1 calc R U P B 2
H19F H 0.8426 0.7997 0.5604 0.156 Uiso 0.261(11) 1 calc R U P B 2
C20B C 0.741(4) 0.996(3) 0.581(3) 0.082(12) Uani 0.261(11) 1 d D U P B 2
H20D H 0.8162 1.0206 0.5823 0.123 Uiso 0.261(11) 1 calc R U P B 2
H20E H 0.7074 1.0438 0.6130 0.123 Uiso 0.261(11) 1 calc R U P B 2
H20F H 0.6949 0.9798 0.5297 0.123 Uiso 0.261(11) 1 calc R U P B 2
C21A C 0.9481(11) 1.0352(10) 0.7342(9) 0.071(4) Uani 0.739(11) 1 d D U P B 1
H21A H 0.9166 1.0855 0.7092 0.085 Uiso 0.739(11) 1 calc R U P B 1
C22A C 0.9727(16) 1.0791(13) 0.8183(10) 0.104(6) Uani 0.739(11) 1 d D U P B 1
H22A H 1.0160 1.0367 0.8449 0.156 Uiso 0.739(11) 1 calc R U P B 1
H22B H 0.9022 1.0877 0.8332 0.156 Uiso 0.739(11) 1 calc R U P B 1
H22C H 1.0156 1.1412 0.8307 0.156 Uiso 0.739(11) 1 calc R U P B 1
C23A C 1.0544(13) 1.0083(14) 0.7079(12) 0.096(5) Uani 0.739(11) 1 d D U P B 1
H23A H 1.1070 1.0652 0.7214 0.144 Uiso 0.739(11) 1 calc R U P B 1
H23B H 1.0348 0.9824 0.6534 0.144 Uiso 0.739(11) 1 calc R U P B 1
H23C H 1.0892 0.9600 0.7321 0.144 Uiso 0.739(11) 1 calc R U P B 1
C21B C 0.955(2) 1.021(2) 0.7059(18) 0.047(8) Uani 0.261(11) 1 d D U P B 2
H21B H 0.9218 1.0682 0.6784 0.057 Uiso 0.261(11) 1 calc R U P B 2
C22B C 1.025(5) 1.076(4) 0.783(2) 0.110(17) Uani 0.261(11) 1 d D U P B 2
H22D H 1.0169 1.0412 0.8206 0.164 Uiso 0.261(11) 1 calc R U P B 2
H22E H 0.9992 1.1395 0.7966 0.164 Uiso 0.261(11) 1 calc R U P B 2
H22F H 1.1037 1.0816 0.7823 0.164 Uiso 0.261(11) 1 calc R U P B 2
C23B C 1.037(4) 0.968(4) 0.665(3) 0.099(17) Uani 0.261(11) 1 d D U P B 2
H23D H 1.0945 1.0144 0.6626 0.149 Uiso 0.261(11) 1 calc R U P B 2
H23E H 0.9967 0.9339 0.6139 0.149 Uiso 0.261(11) 1 calc R U P B 2
H23F H 1.0721 0.9224 0.6918 0.149 Uiso 0.261(11) 1 calc R U P B 2
C24A C 0.7043(11) 0.9808(10) 0.7048(8) 0.079(4) Uani 0.739(11) 1 d D U P B 1
H24A H 0.6484 0.9378 0.6618 0.095 Uiso 0.739(11) 1 calc R U P B 1
C25A C 0.6684(16) 0.9808(14) 0.7758(9) 0.105(5) Uani 0.739(11) 1 d D U P B 1
H25A H 0.7312 0.9665 0.8128 0.157 Uiso 0.739(11) 1 calc R U P B 1
H25B H 0.6059 0.9322 0.7645 0.157 Uiso 0.739(11) 1 calc R U P B 1
H25C H 0.6451 1.0437 0.7961 0.157 Uiso 0.739(11) 1 calc R U P B 1
C26A C 0.6978(13) 1.0828(10) 0.6952(11) 0.131(6) Uani 0.739(11) 1 d D U P B 1
H26A H 0.6201 1.0988 0.6876 0.197 Uiso 0.739(11) 1 calc R U P B 1
H26B H 0.7252 1.0872 0.6516 0.197 Uiso 0.739(11) 1 calc R U P B 1
H26C H 0.7438 1.1276 0.7402 0.197 Uiso 0.739(11) 1 calc R U P B 1
C24B C 0.757(3) 1.025(2) 0.7530(14) 0.079(4) Uani 0.261(11) 1 d D U P B 2
H24B H 0.6914 0.9812 0.7493 0.095 Uiso 0.261(11) 1 calc R U P B 2
C25B C 0.794(4) 1.061(4) 0.8388(17) 0.105(5) Uani 0.261(11) 1 d D U P B 2
H25D H 0.8760 1.0664 0.8550 0.157 Uiso 0.261(11) 1 calc R U P B 2
H25E H 0.7635 1.0156 0.8614 0.157 Uiso 0.261(11) 1 calc R U P B 2
H25F H 0.7670 1.1237 0.8547 0.157 Uiso 0.261(11) 1 calc R U P B 2
C26B C 0.6978(13) 1.0828(10) 0.6952(11) 0.131(6) Uani 0.261(11) 1 d D U P B 2
H26D H 0.7491 1.0956 0.6658 0.197 Uiso 0.261(11) 1 calc R U P B 2
H26E H 0.6770 1.1433 0.7225 0.197 Uiso 0.261(11) 1 calc R U P B 2
H26F H 0.6305 1.0447 0.6616 0.197 Uiso 0.261(11) 1 calc R U P B 2
B200 B 0.3689(6) 0.2995(6) 0.7486(4) 0.0353(14) Uani 1 1 d . . . . .
C201 C 0.3515(5) 0.3746(5) 0.8227(3) 0.0366(13) Uani 1 1 d . . . . .
C202 C 0.2691(5) 0.3535(5) 0.8576(3) 0.0371(13) Uani 1 1 d . . . . .
H202 H 0.2265 0.2934 0.8385 0.044 Uiso 1 1 calc R U . . .
C203 C 0.2478(5) 0.4174(5) 0.9189(3) 0.0395(14) Uani 1 1 d . . . . .
C204 C 0.3050(5) 0.5070(5) 0.9477(4) 0.0436(15) Uani 1 1 d . . . . .
H204 H 0.2896 0.5508 0.9894 0.052 Uiso 1 1 calc R U . . .
C205 C 0.3859(5) 0.5309(5) 0.9136(3) 0.0412(14) Uani 1 1 d D . . . .
C206 C 0.4087(5) 0.4663(5) 0.8522(3) 0.0372(13) Uani 1 1 d . . . . .
H206 H 0.4641 0.4847 0.8299 0.045 Uiso 1 1 calc R U . . .
C207 C 0.1628(6) 0.3902(6) 0.9573(4) 0.0467(16) Uani 1 1 d . . . . .
F1 F 0.1118(5) 0.3022(4) 0.9255(3) 0.0832(17) Uani 1 1 d . U . . .
F2 F 0.2073(4) 0.3916(5) 1.0282(3) 0.0747(16) Uani 1 1 d . U . . .
F3 F 0.0822(4) 0.4478(5) 0.9583(3) 0.0757(16) Uani 1 1 d . U . . .
C208 C 0.4480(5) 0.6280(5) 0.9430(3) 0.0495(17) Uani 1 1 d D . . . .
F4 F 0.5539(5) 0.6263(5) 0.9449(7) 0.090(4) Uani 0.692(19) 1 d D U P C 1
F5 F 0.4458(12) 0.6675(7) 1.0118(5) 0.118(6) Uani 0.692(19) 1 d D U P C 1
F6 F 0.4113(8) 0.6871(6) 0.9046(7) 0.098(5) Uani 0.692(19) 1 d D U P C 1
F104 F 0.3824(10) 0.6962(6) 0.9528(14) 0.075(7) Uani 0.308(19) 1 d D U P C 2
F105 F 0.503(2) 0.6498(12) 0.8977(10) 0.111(11) Uani 0.308(19) 1 d D U P C 2
F106 F 0.5194(17) 0.6400(9) 1.0061(9) 0.087(9) Uani 0.308(19) 1 d D U P C 2
C209 C 0.4913(5) 0.3130(5) 0.7324(3) 0.0351(13) Uani 1 1 d . . . . .
C210 C 0.5895(5) 0.3273(5) 0.7898(3) 0.0392(14) Uani 1 1 d . . . . .
H210 H 0.5842 0.3362 0.8401 0.047 Uiso 1 1 calc R U . . .
C211 C 0.6948(5) 0.3290(5) 0.7754(4) 0.0422(15) Uani 1 1 d . . . . .
C212 C 0.7066(6) 0.3153(6) 0.7030(4) 0.0451(16) Uani 1 1 d . . . . .
H212 H 0.7784 0.3174 0.6933 0.054 Uiso 1 1 calc R U . . .
C213 C 0.6108(5) 0.2987(5) 0.6453(4) 0.0477(17) Uani 1 1 d D . . . .
C214 C 0.5057(5) 0.2973(5) 0.6595(3) 0.0391(14) Uani 1 1 d . . . . .
H214 H 0.4416 0.2854 0.6185 0.047 Uiso 1 1 calc R U . . .
C215 C 0.7989(6) 0.3478(6) 0.8382(4) 0.0496(17) Uani 1 1 d . . . . .
F7 F 0.8357(5) 0.4392(5) 0.8594(4) 0.095(2) Uani 1 1 d . U . . .
F8 F 0.7845(4) 0.3260(6) 0.8984(3) 0.094(2) Uani 1 1 d . U . . .
F9 F 0.8839(4) 0.3039(5) 0.8203(3) 0.0832(18) Uani 1 1 d . U . . .
C216 C 0.6211(4) 0.2816(5) 0.5658(4) 0.063(2) Uani 1 1 d D . . . .
F10 F 0.6714(13) 0.3528(6) 0.5525(6) 0.121(5) Uani 0.718(19) 1 d D U P D 1
F11 F 0.6813(8) 0.2080(6) 0.5486(4) 0.072(3) Uani 0.718(19) 1 d D U P D 1
F12 F 0.5255(6) 0.2573(11) 0.5159(3) 0.104(5) Uani 0.718(19) 1 d D U P D 1
F110 F 0.606(3) 0.1930(8) 0.5289(8) 0.122(11) Uani 0.282(19) 1 d D U P D 2
F111 F 0.5471(15) 0.3274(18) 0.5272(7) 0.074(7) Uani 0.282(19) 1 d D U P D 2
F112 F 0.7178(10) 0.3166(17) 0.5615(7) 0.071(7) Uani 0.282(19) 1 d D U P D 2
C217 C 0.3603(5) 0.1880(5) 0.7537(3) 0.0380(13) Uani 1 1 d . . . . .
C218 C 0.3433(6) 0.1115(5) 0.6897(4) 0.0443(15) Uani 1 1 d . . . . .
H218 H 0.3267 0.1248 0.6419 0.053 Uiso 1 1 calc R U . . .
C219 C 0.3498(6) 0.0182(6) 0.6936(4) 0.0527(17) Uani 1 1 d D . . . .
C220 C 0.3703(7) -0.0067(6) 0.7610(5) 0.0575(19) Uani 1 1 d . . . . .
H220 H 0.3717 -0.0715 0.7632 0.069 Uiso 1 1 calc R U . . .
C221 C 0.3891(6) 0.0683(5) 0.8264(4) 0.0530(18) Uani 1 1 d D . . . .
C222 C 0.3846(6) 0.1622(6) 0.8221(4) 0.0466(16) Uani 1 1 d . . . . .
H222 H 0.3985 0.2113 0.8673 0.056 Uiso 1 1 calc R U . . .
C223 C 0.3384(5) -0.0586(6) 0.6221(5) 0.075(3) Uani 1 1 d D . . . .
F13 F 0.2366(11) -0.097(2) 0.5917(14) 0.122(13) Uani 0.30(4) 1 d D U P E 1
F14 F 0.372(3) -0.0280(11) 0.5707(9) 0.092(10) Uani 0.30(4) 1 d D U P E 1
F15 F 0.399(3) -0.1296(14) 0.6330(8) 0.094(10) Uani 0.30(4) 1 d D U P E 1
F113 F 0.4127(12) -0.0449(10) 0.5857(6) 0.096(5) Uani 0.70(4) 1 d D U P E 2
F114 F 0.346(2) -0.1442(5) 0.6322(6) 0.139(6) Uani 0.70(4) 1 d D U P E 2
F115 F 0.2412(8) -0.0616(11) 0.5744(6) 0.095(5) Uani 0.70(4) 1 d D U P E 2
C224 C 0.4107(6) 0.0435(5) 0.8991(5) 0.086(3) Uani 1 1 d D . . . .
F16 F 0.4469(9) 0.1170(6) 0.9577(3) 0.084(3) Uani 0.76(2) 1 d D U P F 1
F17 F 0.3196(9) 0.0075(8) 0.9118(4) 0.122(5) Uani 0.76(2) 1 d D U P F 1
F18 F 0.4840(12) -0.0194(9) 0.9060(6) 0.162(7) Uani 0.76(2) 1 d D U P F 1
F116 F 0.419(2) -0.0484(7) 0.8932(8) 0.071(9) Uani 0.24(2) 1 d D U P F 2
F117 F 0.5047(18) 0.0862(18) 0.9459(10) 0.121(14) Uani 0.24(2) 1 d D U P F 2
F118 F 0.332(2) 0.066(2) 0.9349(12) 0.150(17) Uani 0.24(2) 1 d D U P F 2
C225 C 0.2706(5) 0.3199(5) 0.6803(3) 0.0353(13) Uani 1 1 d . . . . .
C226 C 0.2848(6) 0.3956(5) 0.6487(3) 0.0404(14) Uani 1 1 d . . . . .
H226 H 0.3536 0.4344 0.6662 0.048 Uiso 1 1 calc R U . . .
C227 C 0.2023(5) 0.4165(5) 0.5926(4) 0.0415(14) Uani 1 1 d . . . . .
C228 C 0.0991(6) 0.3615(6) 0.5662(4) 0.0442(16) Uani 1 1 d . . . . .
H228 H 0.0423 0.3747 0.5275 0.053 Uiso 1 1 calc R U . . .
C229 C 0.0829(6) 0.2888(6) 0.5975(4) 0.0456(16) Uani 1 1 d . . . . .
C230 C 0.1666(5) 0.2658(5) 0.6527(3) 0.0405(14) Uani 1 1 d . . . . .
H230 H 0.1529 0.2129 0.6719 0.049 Uiso 1 1 calc R U . . .
C231 C 0.2276(7) 0.4943(6) 0.5573(5) 0.0569(19) Uani 1 1 d . . . . .
F19 F 0.2906(5) 0.5681(4) 0.6056(3) 0.0811(16) Uani 1 1 d . U . . .
F20 F 0.2799(6) 0.4624(5) 0.5040(4) 0.0903(19) Uani 1 1 d . U . . .
F21 F 0.1351(5) 0.5275(4) 0.5236(3) 0.0830(17) Uani 1 1 d . U . . .
C232 C -0.0259(6) 0.2274(7) 0.5703(4) 0.058(2) Uani 1 1 d . . . . .
F22 F -0.0991(4) 0.2532(6) 0.5183(3) 0.093(2) Uani 1 1 d . U . . .
F23 F -0.0740(4) 0.2238(5) 0.6254(3) 0.0752(15) Uani 1 1 d . U . . .
F24 F -0.0117(5) 0.1357(5) 0.5413(4) 0.100(2) Uani 1 1 d . U . . .

loop_
_atom_site_aniso_label
_atom_site_aniso_U_11
_atom_site_aniso_U_22
_atom_site_aniso_U_33
_atom_site_aniso_U_23
_atom_site_aniso_U_13
_atom_site_aniso_U_12
Rh1 0.0446(3) 0.0575(4) 0.0485(3) 0.0241(3) 0.0078(2) 0.0067(2)
B1 0.031(4) 0.081(7) 0.077(6) 0.036(6) 0.023(4) 0.005(4)
C1 0.053(4) 0.072(6) 0.058(5) 0.035(4) 0.018(4) 0.016(4)
C2 0.047(4) 0.076(6) 0.065(5) 0.039(5) 0.021(4) 0.011(4)
C3 0.058(5) 0.070(6) 0.074(6) 0.024(5) 0.022(4) 0.003(4)
C4 0.070(6) 0.098(9) 0.084(7) 0.033(7) -0.006(5) -0.011(6)
C5 0.082(7) 0.147(13) 0.088(8) 0.068(9) -0.012(6) -0.013(7)
C6 0.051(5) 0.112(9) 0.094(7) 0.068(7) -0.005(5) -0.021(5)
N1 0.087(6) 0.076(6) 0.070(5) 0.015(5) 0.012(4) 0.028(5)
C7 0.099(9) 0.097(10) 0.095(9) -0.001(7) 0.021(7) 0.029(7)
C8 0.126(10) 0.109(10) 0.082(8) 0.030(7) 0.049(7) 0.055(9)
P1 0.0429(9) 0.0536(11) 0.0361(8) 0.0151(8) 0.0060(7) 0.0084(7)
C9 0.047(4) 0.058(5) 0.045(4) 0.011(4) 0.008(3) 0.007(3)
C10 0.077(6) 0.053(5) 0.060(5) 0.013(4) 0.017(4) 0.017(4)
C11 0.071(6) 0.074(6) 0.048(4) 0.011(4) 0.005(4) 0.001(4)
C12 0.049(4) 0.057(5) 0.039(4) 0.017(3) -0.002(3) 0.007(3)
C13 0.065(5) 0.077(6) 0.046(4) 0.021(4) 0.013(4) 0.007(4)
C14 0.059(5) 0.073(6) 0.052(5) 0.008(4) 0.002(4) 0.001(4)
C15A 0.045(6) 0.047(7) 0.060(6) 0.019(5) 0.013(4) 0.010(5)
C16A 0.046(6) 0.088(10) 0.076(8) 0.031(7) 0.024(6) -0.003(6)
C17A 0.099(8) 0.093(8) 0.062(6) 0.036(6) 0.030(5) 0.005(6)
C15B 0.066(12) 0.055(12) 0.046(11) 0.026(8) 0.020(8) -0.002(8)
C16B 0.086(17) 0.10(2) 0.081(17) 0.030(14) 0.035(13) 0.021(14)
C17B 0.099(8) 0.093(8) 0.062(6) 0.036(6) 0.030(5) 0.005(6)
P2 0.0451(10) 0.0614(13) 0.0817(15) 0.0359(12) 0.0081(10) 0.0071(9)
C18A 0.093(8) 0.088(8) 0.082(7) 0.045(7) 0.016(6) 0.009(6)
C19A 0.129(9) 0.117(9) 0.062(6) 0.025(6) 0.013(6) 0.024(7)
C20A 0.123(12) 0.108(12) 0.089(10) 0.058(9) 0.016(9) 0.022(10)
C18B 0.060(11) 0.056(10) 0.055(10) 0.041(9) 0.008(8) 0.005(8)
C19B 0.129(9) 0.117(9) 0.062(6) 0.025(6) 0.013(6) 0.024(7)
C20B 0.078(18) 0.084(19) 0.094(19) 0.051(16) 0.014(14) 0.006(14)
C21A 0.060(6) 0.059(7) 0.084(8) 0.020(6) 0.000(6) -0.004(5)
C22A 0.093(10) 0.073(10) 0.129(13) 0.019(10) 0.003(10) -0.004(8)
C23A 0.081(9) 0.096(12) 0.126(13) 0.057(11) 0.028(9) 0.001(8)
C21B 0.054(12) 0.042(11) 0.045(11) 0.011(8) 0.010(8) 0.000(8)
C22B 0.12(2) 0.10(2) 0.10(2) 0.027(18) -0.002(17) 0.016(18)
C23B 0.10(2) 0.10(2) 0.10(2) 0.028(17) 0.033(17) 0.005(17)
C24A 0.079(6) 0.072(6) 0.085(6) 0.020(5) 0.018(5) 0.011(5)
C25A 0.127(11) 0.106(10) 0.099(9) 0.037(8) 0.047(8) 0.060(9)
C26A 0.117(9) 0.105(9) 0.172(12) 0.045(9) 0.022(8) 0.045(8)
C24B 0.079(6) 0.072(6) 0.085(6) 0.020(5) 0.018(5) 0.011(5)
C25B 0.127(11) 0.106(10) 0.099(9) 0.037(8) 0.047(8) 0.060(9)
C26B 0.117(9) 0.105(9) 0.172(12) 0.045(9) 0.022(8) 0.045(8)
B200 0.032(3) 0.046(4) 0.026(3) 0.008(3) 0.004(2) 0.003(3)
C201 0.037(3) 0.042(4) 0.026(3) 0.007(3) -0.001(2) 0.000(2)
C202 0.033(3) 0.048(4) 0.027(3) 0.008(3) 0.003(2) 0.002(3)
C203 0.031(3) 0.054(4) 0.031(3) 0.009(3) 0.005(2) 0.009(3)
C204 0.041(3) 0.052(4) 0.030(3) 0.002(3) 0.003(3) 0.008(3)
C205 0.037(3) 0.048(4) 0.028(3) 0.001(3) -0.002(2) 0.005(3)
C206 0.031(3) 0.046(4) 0.032(3) 0.008(3) 0.006(2) 0.002(2)
C207 0.041(4) 0.064(5) 0.033(3) 0.009(3) 0.009(3) 0.009(3)
F1 0.087(4) 0.078(4) 0.084(4) -0.006(3) 0.052(3) -0.021(3)
F2 0.059(3) 0.125(5) 0.048(3) 0.037(3) 0.014(2) 0.007(3)
F3 0.059(3) 0.106(4) 0.084(3) 0.042(3) 0.038(3) 0.034(3)
C208 0.047(4) 0.050(4) 0.040(4) 0.000(3) 0.000(3) 0.002(3)
F4 0.048(4) 0.057(5) 0.138(10) 0.009(5) -0.013(5) -0.004(3)
F5 0.166(12) 0.091(8) 0.073(7) -0.039(6) 0.053(7) -0.054(8)
F6 0.097(8) 0.059(5) 0.110(8) 0.041(6) -0.046(6) -0.013(5)
F104 0.049(8) 0.043(9) 0.119(16) 0.016(9) -0.001(9) 0.006(6)
F105 0.133(18) 0.088(14) 0.108(16) -0.018(11) 0.069(14) -0.044(12)
F106 0.088(13) 0.059(10) 0.073(13) 0.020(9) -0.060(10) -0.016(9)
C209 0.036(3) 0.040(3) 0.025(3) 0.002(2) 0.005(2) 0.002(2)
C210 0.041(3) 0.048(4) 0.026(3) 0.010(3) 0.004(2) 0.006(3)
C211 0.031(3) 0.051(4) 0.042(3) 0.010(3) 0.005(3) 0.004(3)
C212 0.039(3) 0.060(5) 0.038(3) 0.010(3) 0.014(3) 0.011(3)
C213 0.047(4) 0.063(5) 0.032(3) 0.008(3) 0.012(3) 0.009(3)
C214 0.037(3) 0.051(4) 0.024(3) 0.006(3) 0.002(2) 0.007(3)
C215 0.041(4) 0.052(4) 0.045(4) 0.003(3) 0.000(3) 0.001(3)
F7 0.078(4) 0.073(4) 0.096(4) 0.002(3) -0.031(3) -0.010(3)
F8 0.053(3) 0.172(7) 0.057(3) 0.056(4) -0.011(2) -0.007(3)
F9 0.046(3) 0.114(5) 0.067(3) -0.001(3) -0.008(2) 0.028(3)
C216 0.049(4) 0.099(7) 0.039(4) 0.012(4) 0.014(3) 0.018(4)
F10 0.222(14) 0.085(7) 0.083(7) 0.031(5) 0.081(8) -0.004(8)
F11 0.079(6) 0.086(6) 0.046(4) -0.003(4) 0.021(4) 0.022(4)
F12 0.069(5) 0.199(14) 0.037(4) 0.016(6) 0.012(3) 0.019(6)
F110 0.18(2) 0.116(18) 0.063(13) 0.005(12) 0.045(15) -0.002(16)
F111 0.066(11) 0.136(17) 0.029(8) 0.034(10) 0.014(7) 0.042(11)
F112 0.049(9) 0.126(18) 0.040(8) 0.024(10) 0.011(7) 0.008(9)
C217 0.035(3) 0.048(4) 0.029(3) 0.009(3) 0.005(2) 0.001(3)
C218 0.050(4) 0.044(4) 0.030(3) 0.002(3) 0.001(3) -0.002(3)
C219 0.056(4) 0.048(4) 0.047(4) 0.005(3) 0.006(3) -0.001(3)
C220 0.061(5) 0.055(5) 0.056(5) 0.018(4) 0.010(4) -0.001(4)
C221 0.059(4) 0.059(5) 0.044(4) 0.020(4) 0.012(3) 0.009(4)
C222 0.047(4) 0.058(5) 0.034(3) 0.013(3) 0.007(3) 0.007(3)
C223 0.100(8) 0.047(5) 0.060(5) 0.002(4) -0.001(5) -0.004(5)
F13 0.110(17) 0.102(19) 0.118(19) -0.013(14) 0.003(14) -0.008(13)
F14 0.15(2) 0.070(13) 0.064(12) 0.027(10) 0.022(12) 0.033(13)
F15 0.116(17) 0.069(14) 0.079(14) -0.008(10) 0.017(11) 0.044(11)
F113 0.096(7) 0.092(8) 0.079(7) -0.027(6) 0.029(6) 0.007(6)
F114 0.251(16) 0.062(7) 0.085(8) 0.015(6) 0.007(9) 0.009(8)
F115 0.102(7) 0.091(8) 0.056(5) -0.014(5) -0.014(4) -0.020(5)
C224 0.141(10) 0.072(7) 0.054(6) 0.024(5) 0.029(6) 0.026(7)
F16 0.113(7) 0.089(6) 0.044(4) 0.031(4) -0.006(4) -0.002(5)
F17 0.190(10) 0.113(8) 0.061(5) 0.018(5) 0.041(5) -0.068(7)
F18 0.228(14) 0.189(13) 0.098(8) 0.074(9) 0.047(8) 0.129(11)
F116 0.093(15) 0.056(12) 0.066(13) 0.048(10) -0.007(10) -0.002(10)
F117 0.15(2) 0.11(2) 0.088(17) 0.071(15) -0.036(13) -0.012(15)
F118 0.19(3) 0.15(2) 0.12(2) 0.041(17) 0.060(17) 0.061(18)
C225 0.036(3) 0.046(4) 0.022(3) 0.005(3) 0.007(2) 0.006(3)
C226 0.042(3) 0.043(4) 0.031(3) 0.004(3) 0.004(3) 0.006(3)
C227 0.038(3) 0.048(4) 0.034(3) 0.005(3) 0.006(3) 0.010(3)
C228 0.040(3) 0.059(4) 0.030(3) 0.009(3) 0.002(3) 0.017(3)
C229 0.035(3) 0.066(5) 0.032(3) 0.008(3) 0.005(2) 0.007(3)
C230 0.032(3) 0.058(4) 0.031(3) 0.013(3) 0.006(2) 0.003(3)
C231 0.062(5) 0.055(5) 0.051(4) 0.022(4) 0.000(4) 0.009(4)
F19 0.080(3) 0.064(3) 0.086(4) 0.029(3) -0.013(3) -0.010(3)
F20 0.130(5) 0.082(4) 0.091(4) 0.047(4) 0.062(4) 0.028(4)
F21 0.073(3) 0.079(4) 0.093(4) 0.047(3) -0.013(3) 0.015(3)
C232 0.040(4) 0.083(6) 0.045(4) 0.014(4) 0.004(3) 0.000(4)
F22 0.043(3) 0.152(6) 0.085(4) 0.065(4) -0.015(2) -0.018(3)
F23 0.053(3) 0.111(5) 0.067(3) 0.033(3) 0.016(2) -0.006(3)
F24 0.057(3) 0.094(5) 0.117(5) -0.023(4) 0.013(3) -0.026(3)

loop_
_atom_type_symbol
_atom_type_description
_atom_type_scat_dispersion_real
_atom_type_scat_dispersion_imag
_atom_type_scat_source
C C 0.0181 0.0091 'International Tables Vol C Tables 4.2.6.8 and 6.1.1.4'
H H 0.0000 0.0000 'International Tables Vol C Tables 4.2.6.8 and 6.1.1.4'
B B 0.0090 0.0039 'International Tables Vol C Tables 4.2.6.8 and 6.1.1.4'
N N 0.0311 0.0180 'International Tables Vol C Tables 4.2.6.8 and 6.1.1.4'
F F 0.0727 0.0534 'International Tables Vol C Tables 4.2.6.8 and 6.1.1.4'
P P 0.2955 0.4335 'International Tables Vol C Tables 4.2.6.8 and 6.1.1.4'
Rh Rh 0.0927 3.6045 'International Tables Vol C Tables 4.2.6.8 and 6.1.1.4'

loop_
_geom_angle_atom_site_label_1
_geom_angle_atom_site_label_2
_geom_angle_atom_site_label_3
_geom_angle
B1 Rh1 P1 100.2(3)
B1 Rh1 P2 100.6(3)
P1 Rh1 P2 157.55(7)
B1 Rh1 H1 151(3)
P1 Rh1 H1 89(3)
P2 Rh1 H1 68(3)
N1 B1 C1 123.7(8)
N1 B1 Rh1 138.0(8)
C1 B1 Rh1 98.3(7)
C6 C1 C2 116.5(9)
C6 C1 B1 123.0(8)
C2 C1 B1 120.3(7)
C3 C2 C1 121.0(8)
C3 C2 H2 119.5
C1 C2 H2 119.5
C4 C3 C2 120.6(9)
C4 C3 H3 119.7
C2 C3 H3 119.7
C5 C4 C3 119.8(11)
C5 C4 H4 120.1
C3 C4 H4 120.1
C4 C5 C6 119.2(10)
C4 C5 H5 120.4
C6 C5 H5 120.4
C1 C6 C5 122.8(10)
C1 C6 H6 118.6
C5 C6 H6 118.6
B1 N1 C8 125.0(10)
B1 N1 C7 123.1(9)
C8 N1 C7 111.8(10)
N1 C7 H7A 109.5
N1 C7 H7B 109.5
H7A C7 H7B 109.5
N1 C7 H7C 109.5
H7A C7 H7C 109.5
H7B C7 H7C 109.5
N1 C8 H8A 109.5
N1 C8 H8B 109.5
H8A C8 H8B 109.5
N1 C8 H8C 109.5
H8A C8 H8C 109.5
H8B C8 H8C 109.5
C15A P1 C12 110.3(4)
C15A P1 C9 98.8(6)
C12 P1 C9 103.7(3)
C12 P1 C15B 104.3(7)
C9 P1 C15B 114.8(11)
C15A P1 Rh1 106.5(4)
C12 P1 Rh1 119.6(3)
C9 P1 Rh1 116.0(2)
C15B P1 Rh1 98.3(8)
C11 C9 C10 110.7(7)
C11 C9 P1 112.2(6)
C10 C9 P1 114.4(6)
C11 C9 H9 106.3
C10 C9 H9 106.3
P1 C9 H9 106.3
C9 C10 H10A 109.5
C9 C10 H10B 109.5
H10A C10 H10B 109.5
C9 C10 H10C 109.5
H10A C10 H10C 109.5
H10B C10 H10C 109.5
C9 C11 H11A 109.5
C9 C11 H11B 109.5
H11A C11 H11B 109.5
C9 C11 H11C 109.5
H11A C11 H11C 109.5
H11B C11 H11C 109.5
C14 C12 C13 112.1(7)
C14 C12 P1 113.1(5)
C13 C12 P1 110.3(5)
C14 C12 H12 107.0
C13 C12 H12 107.0
P1 C12 H12 107.0
C12 C13 H13A 109.5
C12 C13 H13B 109.5
H13A C13 H13B 109.5
C12 C13 H13C 109.5
H13A C13 H13C 109.5
H13B C13 H13C 109.5
C12 C14 H14A 109.5
C12 C14 H14B 109.5
H14A C14 H14B 109.5
C12 C14 H14C 109.5
H14A C14 H14C 109.5
H14B C14 H14C 109.5
C17A C15A C16A 103.6(10)
C17A C15A P1 110.6(7)
C16A C15A P1 114.2(10)
C17A C15A H15A 109.4
C16A C15A H15A 109.4
P1 C15A H15A 109.4
C15A C16A H16A 109.5
C15A C16A H16B 109.5
H16A C16A H16B 109.5
C15A C16A H16C 109.5
H16A C16A H16C 109.5
H16B C16A H16C 109.5
C15A C17A H17A 109.5
C15A C17A H17B 109.5
H17A C17A H17B 109.5
C15A C17A H17C 109.5
H17A C17A H17C 109.5
H17B C17A H17C 109.5
C16B C15B P1 112.2(18)
C16B C15B H15B 103.5
P1 C15B H15B 103.5
C15B C16B H16D 109.5
C15B C16B H16E 109.5
H16D C16B H16E 109.5
C15B C16B H16F 109.5
H16D C16B H16F 109.5
H16E C16B H16F 109.5
C24A P2 C21A 110.4(7)
C18B P2 C21B 106.8(13)
C18B P2 C24B 99.7(12)
C21B P2 C24B 97.7(18)
C24A P2 C18A 103.5(7)
C21A P2 C18A 101.0(7)
C24A P2 Rh1 124.3(4)
C21A P2 Rh1 112.8(5)
C18B P2 Rh1 113.8(6)
C21B P2 Rh1 114.0(12)
C24B P2 Rh1 122.5(8)
C18A P2 Rh1 101.0(4)
C19A C18A C20A 106.2(12)
C19A C18A P2 114.5(9)
C20A C18A P2 116.9(12)
C19A C18A H18A 106.1
C20A C18A H18A 106.1
P2 C18A H18A 106.1
C18A C19A H19A 109.5
C18A C19A H19B 109.5
H19A C19A H19B 109.5
C18A C19A H19C 109.5
H19A C19A H19C 109.5
H19B C19A H19C 109.5
C18A C20A H20A 109.5
C18A C20A H20B 109.5
H20A C20A H20B 109.5
C18A C20A H20C 109.5
H20A C20A H20C 109.5
H20B C20A H20C 109.5
C20B C18B P2 108(2)
C20B C18B H18B 102.5
P2 C18B H18B 102.5
C18B C20B H20D 109.5
C18B C20B H20E 109.5
H20D C20B H20E 109.5
C18B C20B H20F 109.5
H20D C20B H20F 109.5
H20E C20B H20F 109.5
C22A C21A C23A 112.5(14)
C22A C21A P2 110.5(11)
C23A C21A P2 113.2(11)
C22A C21A H21A 106.8
C23A C21A H21A 106.8
P2 C21A H21A 106.8
C21A C22A H22A 109.5
C21A C22A H22B 109.5
H22A C22A H22B 109.5
C21A C22A H22C 109.5
H22A C22A H22C 109.5
H22B C22A H22C 109.5
C21A C23A H23A 109.5
C21A C23A H23B 109.5
H23A C23A H23B 109.5
C21A C23A H23C 109.5
H23A C23A H23C 109.5
H23B C23A H23C 109.5
C23B C21B C22B 106(4)
C23B C21B P2 111(3)
C22B C21B P2 116(3)
C23B C21B H21B 108.1
C22B C21B H21B 108.1
P2 C21B H21B 108.1
C21B C22B H22D 109.5
C21B C22B H22E 109.5
H22D C22B H22E 109.5
C21B C22B H22F 109.5
H22D C22B H22F 109.5
H22E C22B H22F 109.5
C21B C23B H23D 109.5
C21B C23B H23E 109.5
H23D C23B H23E 109.5
C21B C23B H23F 109.5
H23D C23B H23F 109.5
H23E C23B H23F 109.5
C25A C24A C26A 106.6(13)
C25A C24A P2 112.4(10)
C26A C24A P2 113.7(10)
C25A C24A H24A 108.0
C26A C24A H24A 108.0
P2 C24A H24A 108.0
C24A C25A H25A 109.5
C24A C25A H25B 109.5
H25A C25A H25B 109.5
C24A C25A H25C 109.5
H25A C25A H25C 109.5
H25B C25A H25C 109.5
C24A C26A H26A 109.5
C24A C26A H26B 109.5
H26A C26A H26B 109.5
C24A C26A H26C 109.5
H26A C26A H26C 109.5
H26B C26A H26C 109.5
C25B C24B P2 118(2)
C25B C24B H24B 98.3
P2 C24B H24B 98.3
C24B C25B H25D 109.5
C24B C25B H25E 109.5
H25D C25B H25E 109.5
C24B C25B H25F 109.5
H25D C25B H25F 109.5
H25E C25B H25F 109.5
C201 B200 C209 114.3(5)
C201 B200 C217 113.0(5)
C209 B200 C217 103.1(5)
C201 B200 C225 103.7(5)
C209 B200 C225 110.4(5)
C217 B200 C225 112.6(5)
C202 C201 C206 115.7(6)
C202 C201 B200 120.3(6)
C206 C201 B200 123.8(6)
C203 C202 C201 122.3(6)
C203 C202 H202 118.8
C201 C202 H202 118.8
C204 C203 C202 121.4(6)
C204 C203 C207 117.9(6)
C202 C203 C207 120.7(7)
C203 C204 C205 117.8(6)
C203 C204 H204 121.1
C205 C204 H204 121.1
C204 C205 C206 121.0(7)
C204 C205 C208 118.9(6)
C206 C205 C208 120.1(5)
C205 C206 C201 121.7(6)
C205 C206 H206 119.1
C201 C206 H206 119.1
F3 C207 F2 105.7(6)
F3 C207 F1 105.7(6)
F2 C207 F1 105.6(7)
F3 C207 C203 113.1(6)
F2 C207 C203 112.5(6)
F1 C207 C203 113.6(6)
F106 C208 F104 105.4(7)
F6 C208 F5 106.6(6)
F106 C208 F105 105.8(7)
F104 C208 F105 104.2(7)
F6 C208 F4 105.8(6)
F5 C208 F4 104.4(6)
F6 C208 C205 113.7(5)
F106 C208 C205 114.5(7)
F104 C208 C205 112.9(6)
F5 C208 C205 112.8(6)
F105 C208 C205 113.2(7)
F4 C208 C205 112.8(5)
C210 C209 C214 115.8(6)
C210 C209 B200 121.6(5)
C214 C209 B200 122.1(5)
C211 C210 C209 121.9(6)
C211 C210 H210 119.0
C209 C210 H210 119.0
C212 C211 C210 121.0(6)
C212 C211 C215 118.0(6)
C210 C211 C215 120.9(6)
C213 C212 C211 118.0(6)
C213 C212 H212 121.0
C211 C212 H212 121.0
C212 C213 C214 121.1(6)
C212 C213 C216 119.2(5)
C214 C213 C216 119.7(5)
C213 C214 C209 122.1(6)
C213 C214 H214 118.9
C209 C214 H214 118.9
F8 C215 F9 107.6(7)
F8 C215 F7 105.7(7)
F9 C215 F7 104.1(7)
F8 C215 C211 113.4(6)
F9 C215 C211 113.9(6)
F7 C215 C211 111.3(6)
F10 C216 F12 108.6(6)
F110 C216 F112 107.8(7)
F110 C216 F111 106.7(7)
F112 C216 F111 103.8(7)
F10 C216 F11 105.0(6)
F12 C216 F11 103.8(6)
F110 C216 C213 114.4(7)
F10 C216 C213 113.9(6)
F12 C216 C213 113.5(5)
F112 C216 C213 112.6(6)
F111 C216 C213 110.9(6)
F11 C216 C213 111.2(5)
C218 C217 C222 115.1(7)
C218 C217 B200 121.6(6)
C222 C217 B200 122.7(6)
C219 C218 C217 122.6(6)
C219 C218 H218 118.7
C217 C218 H218 118.7
C218 C219 C220 121.9(8)
C218 C219 C223 118.7(6)
C220 C219 C223 119.3(7)
C219 C220 C221 117.1(8)
C219 C220 H220 121.5
C221 C220 H220 121.5
C222 C221 C220 120.6(7)
C222 C221 C224 121.3(6)
C220 C221 C224 118.1(6)
C221 C222 C217 122.7(7)
C221 C222 H222 118.6
C217 C222 H222 118.6
F13 C223 F14 106.6(8)
F114 C223 F113 107.5(7)
F114 C223 F115 105.6(7)
F113 C223 F115 104.8(7)
F13 C223 F15 106.2(8)
F14 C223 F15 105.1(8)
F13 C223 C219 113.5(8)
F114 C223 C219 113.6(7)
F14 C223 C219 113.0(7)
F113 C223 C219 112.8(6)
F115 C223 C219 111.9(7)
F15 C223 C219 111.9(7)
F118 C224 F116 105.4(8)
F118 C224 F117 105.6(8)
F116 C224 F117 105.2(8)
F18 C224 F16 105.9(7)
F18 C224 F17 106.0(7)
F16 C224 F17 103.4(6)
F18 C224 C221 113.7(7)
F118 C224 C221 113.5(8)
F116 C224 C221 113.2(7)
F117 C224 C221 113.1(7)
F16 C224 C221 114.2(6)
F17 C224 C221 112.7(6)
C226 C225 C230 116.1(6)
C226 C225 B200 121.2(6)
C230 C225 B200 122.7(6)
C227 C226 C225 122.5(6)
C227 C226 H226 118.7
C225 C226 H226 118.7
C226 C227 C228 120.2(7)
C226 C227 C231 119.1(6)
C228 C227 C231 120.5(6)
C229 C228 C227 118.0(6)
C229 C228 H228 121.0
C227 C228 H228 121.0
C228 C229 C230 122.1(7)
C228 C229 C232 119.9(6)
C230 C229 C232 118.0(7)
C229 C230 C225 120.9(6)
C229 C230 H230 119.5
C225 C230 H230 119.5
F19 C231 F20 107.3(8)
F19 C231 F21 107.2(7)
F20 C231 F21 105.3(7)
F19 C231 C227 113.1(6)
F20 C231 C227 111.2(7)
F21 C231 C227 112.2(7)
F22 C232 F23 107.8(7)
F22 C232 F24 106.1(8)
F23 C232 F24 103.8(8)
F22 C232 C229 114.1(7)
F23 C232 C229 112.5(7)
F24 C232 C229 111.8(7)

loop_
_geom_bond_atom_site_label_1
_geom_bond_atom_site_label_2
_geom_bond_distance
Rh1 B1 1.929(9)
Rh1 P1 2.3292(18)
Rh1 P2 2.350(2)
Rh1 H1 1.45(2)
B1 N1 1.411(14)
B1 C1 1.536(14)
C1 C6 1.362(12)
C1 C2 1.398(11)
C2 C3 1.390(13)
C2 H2 0.9500
C3 C4 1.374(14)
C3 H3 0.9500
C4 C5 1.347(16)
C4 H4 0.9500
C5 C6 1.414(18)
C5 H5 0.9500
C6 H6 0.9500
N1 C8 1.446(15)
N1 C7 1.488(16)
C7 H7A 0.9800
C7 H7B 0.9800
C7 H7C 0.9800
C8 H8A 0.9800
C8 H8B 0.9800
C8 H8C 0.9800
P1 C15A 1.847(11)
P1 C12 1.850(7)
P1 C9 1.855(9)
P1 C15B 1.882(17)
C9 C11 1.522(11)
C9 C10 1.550(11)
C9 H9 1.0000
C10 H10A 0.9800
C10 H10B 0.9800
C10 H10C 0.9800
C11 H11A 0.9800
C11 H11B 0.9800
C11 H11C 0.9800
C12 C14 1.515(12)
C12 C13 1.523(11)
C12 H12 1.0000
C13 H13A 0.9800
C13 H13B 0.9800
C13 H13C 0.9800
C14 H14A 0.9800
C14 H14B 0.9800
C14 H14C 0.9800
C15A C17A 1.520(13)
C15A C16A 1.557(14)
C15A H15A 1.0000
C16A H16A 0.9800
C16A H16B 0.9800
C16A H16C 0.9800
C17A H17A 0.9800
C17A H17B 0.9800
C17A H17C 0.9800
C15B C16B 1.560(19)
C15B H15B 1.0000
C16B H16D 0.9800
C16B H16E 0.9800
C16B H16F 0.9800
P2 C24A 1.815(12)
P2 C21A 1.817(12)
P2 C18B 1.832(17)
P2 C21B 1.845(18)
P2 C24B 1.864(18)
P2 C18A 1.921(13)
C18A C19A 1.455(14)
C18A C20A 1.558(14)
C18A H18A 1.0000
C19A H19A 0.9800
C19A H19B 0.9800
C19A H19C 0.9800
C20A H20A 0.9800
C20A H20B 0.9800
C20A H20C 0.9800
C18B C20B 1.552(19)
C18B H18B 1.0000
C20B H20D 0.9800
C20B H20E 0.9800
C20B H20F 0.9800
C21A C22A 1.523(17)
C21A C23A 1.541(16)
C21A H21A 1.0000
C22A H22A 0.9800
C22A H22B 0.9800
C22A H22C 0.9800
C23A H23A 0.9800
C23A H23B 0.9800
C23A H23C 0.9800
C21B C23B 1.53(2)
C21B C22B 1.53(2)
C21B H21B 1.0000
C22B H22D 0.9800
C22B H22E 0.9800
C22B H22F 0.9800
C23B H23D 0.9800
C23B H23E 0.9800
C23B H23F 0.9800
C24A C25A 1.515(15)
C24A C26A 1.533(14)
C24A H24A 1.0000
C25A H25A 0.9800
C25A H25B 0.9800
C25A H25C 0.9800
C26A H26A 0.9800
C26A H26B 0.9800
C26A H26C 0.9800
C24B C25B 1.54(2)
C24B H24B 1.0000
C25B H25D 0.9800
C25B H25E 0.9800
C25B H25F 0.9800
B200 C201 1.622(10)
B200 C209 1.630(9)
B200 C217 1.642(10)
B200 C225 1.645(8)
C201 C202 1.403(9)
C201 C206 1.408(9)
C202 C203 1.387(9)
C202 H202 0.9500
C203 C204 1.382(10)
C203 C207 1.507(9)
C204 C205 1.391(10)
C204 H204 0.9500
C205 C206 1.399(9)
C205 C208 1.496(10)
C206 H206 0.9500
C207 F3 1.318(9)
C207 F2 1.323(8)
C207 F1 1.340(10)
C208 F6 1.279(7)
C208 F106 1.281(7)
C208 F104 1.302(8)
C208 F5 1.302(7)
C208 F105 1.303(8)
C208 F4 1.303(7)
C209 C210 1.401(8)
C209 C214 1.403(8)
C210 C211 1.392(9)
C210 H210 0.9500
C211 C212 1.385(10)
C211 C215 1.503(9)
C212 C213 1.382(9)
C212 H212 0.9500
C213 C214 1.388(9)
C213 C216 1.507(10)
C214 H214 0.9500
C215 F8 1.304(9)
C215 F9 1.314(9)
C215 F7 1.322(10)
C216 F110 1.291(8)
C216 F10 1.295(7)
C216 F12 1.308(7)
C216 F112 1.315(8)
C216 F111 1.328(8)
C216 F11 1.337(7)
C217 C218 1.403(10)
C217 C222 1.404(9)
C218 C219 1.375(10)
C218 H218 0.9500
C219 C220 1.381(11)
C219 C223 1.509(13)
C220 C221 1.407(12)
C220 H220 0.9500
C221 C222 1.384(10)
C221 C224 1.474(11)
C222 H222 0.9500
C223 F13 1.300(8)
C223 F114 1.301(8)
C223 F14 1.308(9)
C223 F113 1.311(8)
C223 F115 1.317(8)
C223 F15 1.318(9)
C224 F18 1.309(8)
C224 F118 1.314(9)
C224 F116 1.317(8)
C224 F117 1.317(9)
C224 F16 1.320(8)
C224 F17 1.325(8)
C225 C226 1.396(9)
C225 C230 1.405(9)
C226 C227 1.388(9)
C226 H226 0.9500
C227 C228 1.402(10)
C227 C231 1.505(11)
C228 C229 1.359(11)
C228 H228 0.9500
C229 C230 1.399(9)
C229 C232 1.503(11)
C230 H230 0.9500
C231 F19 1.318(10)
C231 F20 1.325(11)
C231 F21 1.334(9)
C232 F22 1.306(9)
C232 F23 1.331(9)
C232 F24 1.343(12)

loop_
_geom_torsion_atom_site_label_1
_geom_torsion_atom_site_label_2
_geom_torsion_atom_site_label_3
_geom_torsion_atom_site_label_4
_geom_torsion
N1 B1 C1 C6 122.5(11)
Rh1 B1 C1 C6 -59.3(11)
N1 B1 C1 C2 -63.2(12)
Rh1 B1 C1 C2 114.9(7)
C6 C1 C2 C3 -0.5(13)
B1 C1 C2 C3 -175.2(8)
C1 C2 C3 C4 1.7(14)
C2 C3 C4 C5 0.0(18)
C3 C4 C5 C6 -3(2)
C2 C1 C6 C5 -2.2(17)
B1 C1 C6 C5 172.3(11)
C4 C5 C6 C1 4(2)
C1 B1 N1 C8 -7.9(15)
Rh1 B1 N1 C8 174.8(9)
C1 B1 N1 C7 176.9(9)
Rh1 B1 N1 C7 -0.4(16)
C15A P1 C9 C11 -65.6(7)
C12 P1 C9 C11 -179.2(6)
C15B P1 C9 C11 -66.0(9)
Rh1 P1 C9 C11 47.7(7)
C15A P1 C9 C10 61.6(7)
C12 P1 C9 C10 -52.0(6)
C15B P1 C9 C10 61.1(9)
Rh1 P1 C9 C10 174.8(5)
C15A P1 C12 C14 75.9(8)
C9 P1 C12 C14 -179.1(6)
C15B P1 C12 C14 60.4(12)
Rh1 P1 C12 C14 -48.0(7)
C15A P1 C12 C13 -157.7(7)
C9 P1 C12 C13 -52.7(7)
C15B P1 C12 C13 -173.2(12)
Rh1 P1 C12 C13 78.4(6)
C12 P1 C15A C17A -154.1(9)
C9 P1 C15A C17A 97.6(10)
C15B P1 C15A C17A -84(3)
Rh1 P1 C15A C17A -22.9(11)
C12 P1 C15A C16A -37.8(11)
C9 P1 C15A C16A -146.1(10)
C15B P1 C15A C16A 32(3)
Rh1 P1 C15A C16A 93.4(9)
C15A P1 C15B C16B -70(4)
C12 P1 C15B C16B 44(3)
C9 P1 C15B C16B -69(3)
Rh1 P1 C15B C16B 168(2)
C24A P2 C18B C20B 75(2)
C21A P2 C18B C20B -27(3)
C21B P2 C18B C20B -39(3)
C24B P2 C18B C20B 62(3)
C18A P2 C18B C20B -91(3)
Rh1 P2 C18B C20B -166(2)
C24A P2 C21A C22A 75.4(13)
C18B P2 C21A C22A 152.5(13)
C21B P2 C21A C22A -166(6)
C24B P2 C21A C22A 54.5(13)
C18A P2 C21A C22A -175.6(12)
Rh1 P2 C21A C22A -68.6(12)
C24A P2 C21A C23A -157.5(11)
C18B P2 C21A C23A -80.4(15)
C21B P2 C21A C23A -39(5)
C24B P2 C21A C23A -178.4(14)
C18A P2 C21A C23A -48.4(13)
Rh1 P2 C21A C23A 58.6(13)
C24A P2 C21B C23B -149(3)
C21A P2 C21B C23B 143(7)
C18B P2 C21B C23B -74(3)
C24B P2 C21B C23B -176(3)
C18A P2 C21B C23B -46(3)
Rh1 P2 C21B C23B 53(3)
C24A P2 C21B C22B 91(3)
C21A P2 C21B C22B 22(4)
C18B P2 C21B C22B 166(3)
C24B P2 C21B C22B 63(3)
C18A P2 C21B C22B -167(3)
Rh1 P2 C21B C22B -68(3)
C21A P2 C24A C25A -97.5(13)
C18B P2 C24A C25A 146.6(15)
C21B P2 C24A C25A -114.9(16)
C24B P2 C24A C25A -57(2)
C18A P2 C24A C25A 155.1(12)
Rh1 P2 C24A C25A 41.3(14)
C21A P2 C24A C26A 23.8(14)
C18B P2 C24A C26A -92.1(14)
C21B P2 C24A C26A 6.4(18)
C24B P2 C24A C26A 64.4(19)
C18A P2 C24A C26A -83.6(12)
Rh1 P2 C24A C26A 162.6(10)
C24A P2 C24B C25B 149(5)
C21A P2 C24B C25B -69(4)
C18B P2 C24B C25B 171(3)
C21B P2 C24B C25B -81(4)
C18A P2 C24B C25B -169(3)
Rh1 P2 C24B C25B 44(4)
C209 B200 C201 C202 -158.7(5)
C217 B200 C201 C202 -41.1(8)
C225 B200 C201 C202 81.1(7)
C209 B200 C201 C206 27.0(8)
C217 B200 C201 C206 144.6(6)
C225 B200 C201 C206 -93.2(7)
C206 C201 C202 C203 -2.2(9)
B200 C201 C202 C203 -176.9(6)
C201 C202 C203 C204 1.9(10)
C201 C202 C203 C207 -176.8(6)
C202 C203 C204 C205 -0.7(9)
C207 C203 C204 C205 178.0(6)
C203 C204 C205 C206 -0.1(9)
C203 C204 C205 C208 179.2(5)
C204 C205 C206 C201 -0.3(9)
C208 C205 C206 C201 -179.6(5)
C202 C201 C206 C205 1.4(9)
B200 C201 C206 C205 176.0(6)
C204 C203 C207 F3 59.6(8)
C202 C203 C207 F3 -121.7(7)
C204 C203 C207 F2 -60.1(9)
C202 C203 C207 F2 118.6(7)
C204 C203 C207 F1 180.0(6)
C202 C203 C207 F1 -1.3(9)
C204 C205 C208 F6 -100.0(9)
C206 C205 C208 F6 79.3(9)
C204 C205 C208 F106 72.7(15)
C206 C205 C208 F106 -108.0(15)
C204 C205 C208 F104 -47.9(14)
C206 C205 C208 F104 131.4(14)
C204 C205 C208 F5 21.6(10)
C206 C205 C208 F5 -159.2(9)
C204 C205 C208 F105 -165.9(15)
C206 C205 C208 F105 13.3(16)
C204 C205 C208 F4 139.5(8)
C206 C205 C208 F4 -41.2(9)
C201 B200 C209 C210 44.7(9)
C217 B200 C209 C210 -78.4(7)
C225 B200 C209 C210 161.1(6)
C201 B200 C209 C214 -144.7(6)
C217 B200 C209 C214 92.2(7)
C225 B200 C209 C214 -28.3(9)
C214 C209 C210 C211 2.0(10)
B200 C209 C210 C211 173.2(7)
C209 C210 C211 C212 -0.7(11)
C209 C210 C211 C215 177.9(7)
C210 C211 C212 C213 -0.9(11)
C215 C211 C212 C213 -179.6(7)
C211 C212 C213 C214 1.1(11)
C211 C212 C213 C216 -178.8(6)
C212 C213 C214 C209 0.2(11)
C216 C213 C214 C209 -179.8(6)
C210 C209 C214 C213 -1.7(10)
B200 C209 C214 C213 -172.9(6)
C212 C211 C215 F8 -156.7(8)
C210 C211 C215 F8 24.6(11)
C212 C211 C215 F9 -33.2(11)
C210 C211 C215 F9 148.2(8)
C212 C211 C215 F7 84.2(9)
C210 C211 C215 F7 -94.4(9)
C212 C213 C216 F110 101.2(16)
C214 C213 C216 F110 -78.7(16)
C212 C213 C216 F10 -61.5(11)
C214 C213 C216 F10 118.6(10)
C212 C213 C216 F12 173.5(9)
C214 C213 C216 F12 -6.4(10)
C212 C213 C216 F112 -22.3(14)
C214 C213 C216 F112 157.8(13)
C212 C213 C216 F111 -138.1(14)
C214 C213 C216 F111 41.9(14)
C212 C213 C216 F11 56.9(9)
C214 C213 C216 F11 -123.0(8)
C201 B200 C217 C218 162.9(6)
C209 B200 C217 C218 -73.2(7)
C225 B200 C217 C218 45.8(8)
C201 B200 C217 C222 -26.2(8)
C209 B200 C217 C222 97.7(7)
C225 B200 C217 C222 -143.3(6)
C222 C217 C218 C219 0.1(10)
B200 C217 C218 C219 171.6(6)
C217 C218 C219 C220 2.0(12)
C217 C218 C219 C223 -175.7(6)
C218 C219 C220 C221 -2.6(12)
C223 C219 C220 C221 175.1(6)
C219 C220 C221 C222 1.3(11)
C219 C220 C221 C224 179.7(6)
C220 C221 C222 C217 0.7(11)
C224 C221 C222 C217 -177.7(6)
C218 C217 C222 C221 -1.4(10)
B200 C217 C222 C221 -172.8(6)
C218 C219 C223 F13 -93(2)
C220 C219 C223 F13 89(2)
C218 C219 C223 F114 -179.8(13)
C220 C219 C223 F114 2.4(14)
C218 C219 C223 F14 28.7(19)
C220 C219 C223 F14 -149.1(19)
C218 C219 C223 F113 57.6(13)
C220 C219 C223 F113 -120.2(12)
C218 C219 C223 F115 -60.3(12)
C220 C219 C223 F115 121.9(11)
C218 C219 C223 F15 147.0(19)
C220 C219 C223 F15 -30.7(19)
C222 C221 C224 F18 -134.7(10)
C220 C221 C224 F18 46.9(11)
C222 C221 C224 F118 63.7(18)
C220 C221 C224 F118 -114.7(18)
C222 C221 C224 F116 -176.2(14)
C220 C221 C224 F116 5.4(16)
C222 C221 C224 F117 -56.6(16)
C220 C221 C224 F117 124.9(17)
C222 C221 C224 F16 -13.1(10)
C220 C221 C224 F16 168.5(8)
C222 C221 C224 F17 104.6(9)
C220 C221 C224 F17 -73.8(9)
C201 B200 C225 C226 81.3(7)
C209 B200 C225 C226 -41.6(8)
C217 B200 C225 C226 -156.2(6)
C201 B200 C225 C230 -95.9(7)
C209 B200 C225 C230 141.3(6)
C217 B200 C225 C230 26.7(8)
C230 C225 C226 C227 -0.7(10)
B200 C225 C226 C227 -178.0(6)
C225 C226 C227 C228 0.8(10)
C225 C226 C227 C231 -175.1(7)
C226 C227 C228 C229 0.6(10)
C231 C227 C228 C229 176.5(7)
C227 C228 C229 C230 -2.2(11)
C227 C228 C229 C232 -179.4(7)
C228 C229 C230 C225 2.4(11)
C232 C229 C230 C225 179.6(7)
C226 C225 C230 C229 -0.8(10)
B200 C225 C230 C229 176.4(6)
C226 C227 C231 F19 -38.2(10)
C228 C227 C231 F19 145.9(7)
C226 C227 C231 F20 82.7(9)
C228 C227 C231 F20 -93.3(9)
C226 C227 C231 F21 -159.7(7)
C228 C227 C231 F21 24.4(11)
C228 C229 C232 F22 -2.2(11)
C230 C229 C232 F22 -179.5(7)
C228 C229 C232 F23 -125.4(8)
C230 C229 C232 F23 57.3(10)
C228 C229 C232 F24 118.3(8)
C230 C229 C232 F24 -59.0(9)
